data_4108189
loop_
_publ_author_name
'Yasuhiro Arikawa'
'Taiki Asayama'
'Kazuki Itatani'
'Masayoshi Onishi'

_publ_contact_author_address
;
    Department of Applied Chemistry
    Faculty of Engineering
    Nagasaki University
    Nagasaki 852-8521
    Japan
;
_publ_contact_author_email onishi@nagasaki-u.ac.jp
_publ_contact_author_fax +81-95-819-2684
_publ_contact_author_name 'Masayoshi Onishi'
_publ_section_title
;
 N-C Bond Formation of NO Ligands on Ruthenium Complexes with Concurrent
 Vinylic C-H Activation and Subsequent Proton-Induced Reactivities of the
 Resulting Nitrosovinyl Species
;
_journal_name_full 'Journal of the American Chemical Society'
_journal_page_first 10508
_journal_page_last 10509
_journal_paper_doi 10.1021/ja804095u
_journal_volume 130
_journal_year 2008
_chemical_formula_moiety 'C18 H20 B Cl N8 O Ru, C6 H6 '
_chemical_formula_sum 'C24 H26 B Cl N8 O Ru'
_chemical_formula_weight 589.86
_space_group_IT_number 14
_symmetry_cell_setting monoclinic
_symmetry_Int_Tables_number 14
_symmetry_space_group_name_Hall '-P 2yn'
_symmetry_space_group_name_H-M 'P 1 21/n 1'
_audit_creation_date 2007-11-17
_audit_creation_method 'by CrystalStructure 3.8'
_cell_angle_alpha 90.0000
_cell_angle_beta 106.7300(5)
_cell_angle_gamma 90.0000
_cell_formula_units_Z 4
_cell_length_a 9.8644(5)
_cell_length_b 19.8973(9)
_cell_length_c 14.6625(8)
_cell_measurement_reflns_used 5396
_cell_measurement_temperature 296.1
_cell_measurement_theta_max 27.5
_cell_measurement_theta_min 3.0
_cell_volume 2756.1(2)
_computing_cell_refinement CrystalClear
_computing_data_collection CrystalClear
_computing_data_reduction CrystalStructure
_computing_publication_material 'CrystalStructure 3.8'
_computing_structure_refinement CRYSTALS
_computing_structure_solution SIR97
_diffrn_detector_area_resol_mean 7.31
_diffrn_measured_fraction_theta_full 0.952
_diffrn_measured_fraction_theta_max 0.952
_diffrn_measurement_device_type 'Rigaku Mercury'
_diffrn_measurement_method \w
_diffrn_radiation_type 'Mo K\a'
_diffrn_radiation_wavelength 0.71070
_diffrn_reflns_av_R_equivalents 0.026
_diffrn_reflns_limit_h_max 12
_diffrn_reflns_limit_h_min -7
_diffrn_reflns_limit_k_max 25
_diffrn_reflns_limit_k_min -24
_diffrn_reflns_limit_l_max 19
_diffrn_reflns_limit_l_min -15
_diffrn_reflns_number 20894
_diffrn_reflns_theta_full 27.48
_diffrn_reflns_theta_max 27.48
_exptl_absorpt_coefficient_mu 0.698
_exptl_absorpt_correction_T_max 0.870
_exptl_absorpt_correction_T_min 0.767
_exptl_absorpt_correction_type multi-scan
_exptl_absorpt_process_details 'Jacobson, R. (1998) Private communication'
_exptl_crystal_colour 'dark blue'
_exptl_crystal_density_diffrn 1.421
_exptl_crystal_description block
_exptl_crystal_F_000 1200.00
_exptl_crystal_size_max 0.40
_exptl_crystal_size_mid 0.25
_exptl_crystal_size_min 0.20
_refine_diff_density_max 1.25
_refine_diff_density_min -0.52
_refine_ls_extinction_method none
_refine_ls_goodness_of_fit_ref 1.010
_refine_ls_hydrogen_treatment mixed
_refine_ls_number_parameters 311
_refine_ls_number_reflns 6014
_refine_ls_R_factor_gt 0.0419
_refine_ls_shift/su_max 0.0000
_refine_ls_structure_factor_coef Fsqd
_refine_ls_weighting_details 'w = 1/[0.0012Fo^2^ + 1.0000\s(Fo^2^)]/(4Fo^2^)'
_refine_ls_weighting_scheme calc
_refine_ls_wR_factor_ref 0.1244
_reflns_number_gt 4445
_reflns_number_total 6014
_reflns_threshold_expression F^2^>2.0\s(F^2^)
_cod_data_source_file ja804095u-file003.cif
_cod_data_source_block '__0657c'
_cod_original_formula_sum 'C24 H26 B Cl N8 O Ru '
_cod_database_code 4108189

loop_
_symmetry_equiv_pos_site_id
_symmetry_equiv_pos_as_xyz
1 +X,+Y,+Z
2 1/2-X,1/2+Y,1/2-Z
3 -X,-Y,-Z
4 1/2+X,1/2-Y,1/2+Z

loop_
_atom_site_label
_atom_site_type_symbol
_atom_site_fract_x
_atom_site_fract_y
_atom_site_fract_z
_atom_site_U_iso_or_equiv
_atom_site_adp_type
_atom_site_occupancy
_atom_site_symmetry_multiplicity
_atom_site_calc_flag
_atom_site_refinement_flags
Ru(1) Ru 0.75096(3) 0.878950(10) 0.57190(2) 0.03341(8) Uani 1.00 1 d .
Cl(1) Cl 1.00155(9) 0.87097(5) 0.60481(7) 0.0475(2) Uani 1.00 1 d .
O(1) O 0.9639(3) 0.90104(16) 0.3455(2) 0.0641(9) Uani 1.00 1 d .
N(1) N 0.7634(3) 0.95695(14) 0.4916(2) 0.0436(8) Uani 1.00 1 d .
N(2) N 0.5351(2) 0.88305(13) 0.5444(2) 0.0392(7) Uani 1.00 1 d .
N(3) N 0.4764(3) 0.87280(14) 0.6166(2) 0.0487(9) Uani 1.00 1 d .
N(4) N 0.7494(2) 0.79700(14) 0.6601(2) 0.0416(7) Uani 1.00 1 d .
N(5) N 0.6626(3) 0.79739(15) 0.7169(2) 0.0482(8) Uani 1.00 1 d .
N(6) N 0.7613(2) 0.93746(14) 0.6906(2) 0.0417(7) Uani 1.00 1 d .
N(7) N 0.6742(3) 0.92091(16) 0.7447(2) 0.0509(9) Uani 1.00 1 d .
N(8) N 0.7298(2) 0.81983(14) 0.45557(19) 0.0368(7) Uani 1.00 1 d .
C(1) C 0.4297(3) 0.88955(19) 0.4654(3) 0.0494(10) Uani 1.00 1 d .
C(2) C 0.2999(3) 0.88222(19) 0.4857(3) 0.0608(13) Uani 1.00 1 d .
C(3) C 0.3353(4) 0.8719(2) 0.5804(3) 0.0571(12) Uani 1.00 1 d .
C(4) C 0.8148(4) 0.73831(18) 0.6730(2) 0.0517(11) Uani 1.00 1 d .
C(5) C 0.7702(5) 0.6993(2) 0.7366(3) 0.0701(14) Uani 1.00 1 d .
C(6) C 0.6733(5) 0.7390(2) 0.7631(3) 0.0658(13) Uani 1.00 1 d .
C(7) C 0.8346(4) 0.99119(18) 0.7305(2) 0.0506(11) Uani 1.00 1 d .
C(8) C 0.7984(5) 1.0093(2) 0.8119(3) 0.0693(14) Uani 1.00 1 d .
C(9) C 0.6987(5) 0.9642(2) 0.8189(3) 0.0697(15) Uani 1.00 1 d .
C(10) C 0.8280(3) 0.95825(19) 0.4272(2) 0.0474(10) Uani 1.00 1 d .
C(11) C 0.8745(3) 0.8970(2) 0.3892(2) 0.0479(10) Uani 1.00 1 d .
C(12) C 0.7984(3) 0.83218(19) 0.3889(2) 0.0424(9) Uani 1.00 1 d .
C(13) C 0.7874(4) 0.7883(2) 0.3145(2) 0.0562(12) Uani 1.00 1 d .
C(14) C 0.7062(4) 0.7317(2) 0.3052(3) 0.0592(12) Uani 1.00 1 d .
C(15) C 0.6334(3) 0.71873(19) 0.3709(2) 0.0495(10) Uani 1.00 1 d .
C(16) C 0.6494(3) 0.76384(17) 0.4444(2) 0.0412(9) Uani 1.00 1 d .
C(17) C 0.5406(5) 0.6572(2) 0.3671(3) 0.0666(13) Uani 1.00 1 d .
C(19) C 0.6919(15) 0.9301(5) 0.1053(9) 0.191(4) Uiso 1.00 1 d .
C(20) C 0.5581(14) 0.9061(6) 0.0627(9) 0.202(4) Uiso 1.00 1 d .
C(21) C 0.5489(9) 0.8374(5) 0.0194(6) 0.151(3) Uiso 1.00 1 d .
C(22) C 0.6590(10) 0.8004(4) 0.0175(6) 0.153(3) Uiso 1.00 1 d .
C(23) C 0.7944(12) 0.8267(5) 0.0600(7) 0.173(3) Uiso 1.00 1 d .
C(24) C 0.8004(12) 0.8986(5) 0.1025(7) 0.158(3) Uiso 1.00 1 d .
C(181) C 0.6044(12) 0.6079(5) 0.4496(8) 0.077(2) Uiso 0.50 1 d P
C(182) C 0.6420(13) 0.5978(6) 0.4121(9) 0.090(3) Uiso 0.50 1 d P
B(1) B 0.5736(5) 0.8609(2) 0.7172(3) 0.0545(13) Uani 1.00 1 d .
H(1) H 0.7250 1.0020 0.5040 0.032 Uiso 1.00 1 c R
H(2) H 0.522(3) 0.8531(18) 0.761(2) 0.049(10) Uiso 1.00 1 c .
H(3) H 0.4404 0.8981 0.4027 0.058 Uiso 1.00 1 c R
H(4) H 0.2056 0.8842 0.4414 0.071 Uiso 1.00 1 c R
H(5) H 0.2686 0.8649 0.6169 0.071 Uiso 1.00 1 c R
H(6) H 0.8848 0.7245 0.6419 0.061 Uiso 1.00 1 c R
H(7) H 0.8001 0.6541 0.7578 0.081 Uiso 1.00 1 c R
H(8) H 0.6218 0.7266 0.8078 0.078 Uiso 1.00 1 c R
H(9) H 0.9035 1.0144 0.7062 0.061 Uiso 1.00 1 c R
H(10) H 0.8363 1.0463 0.8546 0.083 Uiso 1.00 1 c R
H(11) H 0.6525 0.9632 0.8690 0.088 Uiso 1.00 1 c R
H(12) H 0.8468 1.0014 0.4026 0.057 Uiso 1.00 1 c R
H(13) H 0.8380 0.7977 0.2681 0.070 Uiso 1.00 1 c R
H(14) H 0.6997 0.7009 0.2529 0.072 Uiso 1.00 1 c R
H(15) H 0.5995 0.7548 0.4913 0.050 Uiso 1.00 1 c R

loop_
_atom_site_aniso_label
_atom_site_aniso_U_11
_atom_site_aniso_U_22
_atom_site_aniso_U_33
_atom_site_aniso_U_12
_atom_site_aniso_U_13
_atom_site_aniso_U_23
Ru(1) 0.02750(15) 0.03535(17) 0.03900(17) -0.00172(10) 0.01214(11) 0.00062(11)
Cl(1) 0.0280(4) 0.0619(5) 0.0535(5) 0.0005(3) 0.0134(3) 0.0061(4)
O(1) 0.0544(17) 0.085(2) 0.0634(19) -0.0169(14) 0.0334(14) -0.0032(16)
N(1) 0.0409(15) 0.0374(15) 0.0531(18) -0.0019(12) 0.0142(13) 0.0024(13)
N(2) 0.0315(14) 0.0409(15) 0.0474(17) 0.0022(10) 0.0148(12) -0.0029(12)
N(3) 0.0347(15) 0.0544(19) 0.063(2) -0.0030(12) 0.0238(14) 0.0011(15)
N(4) 0.0372(15) 0.0434(16) 0.0465(16) -0.0047(12) 0.0159(12) 0.0024(13)
N(5) 0.0521(17) 0.0511(18) 0.0453(17) -0.0106(14) 0.0202(14) 0.0047(14)
N(6) 0.0367(14) 0.0443(16) 0.0465(17) -0.0021(11) 0.0158(12) -0.0032(13)
N(7) 0.0528(18) 0.0573(19) 0.0507(18) -0.0017(14) 0.0280(15) -0.0029(15)
N(8) 0.0309(13) 0.0403(15) 0.0393(15) -0.0006(11) 0.0102(11) -0.0015(12)
C(1) 0.0374(18) 0.051(2) 0.057(2) 0.0016(15) 0.0083(16) -0.0023(17)
C(2) 0.0280(18) 0.054(2) 0.095(3) -0.0017(15) 0.009(2) -0.005(2)
C(3) 0.0325(18) 0.061(2) 0.084(3) -0.0016(16) 0.0269(19) -0.001(2)
C(4) 0.056(2) 0.045(2) 0.052(2) 0.0016(16) 0.0097(17) 0.0070(17)
C(5) 0.084(3) 0.052(2) 0.067(2) -0.002(2) 0.011(2) 0.018(2)
C(6) 0.075(2) 0.068(2) 0.053(2) -0.019(2) 0.015(2) 0.015(2)
C(7) 0.054(2) 0.041(2) 0.056(2) -0.0072(16) 0.0157(18) -0.0048(17)
C(8) 0.082(3) 0.060(2) 0.066(2) -0.010(2) 0.021(2) -0.022(2)
C(9) 0.085(3) 0.078(3) 0.056(2) -0.001(2) 0.037(2) -0.019(2)
C(10) 0.046(2) 0.047(2) 0.050(2) -0.0079(15) 0.0152(16) 0.0109(17)
C(11) 0.0374(18) 0.062(2) 0.045(2) -0.0076(16) 0.0127(15) 0.0060(17)
C(12) 0.0326(16) 0.054(2) 0.0439(19) 0.0033(14) 0.0157(14) 0.0022(16)
C(13) 0.052(2) 0.068(2) 0.054(2) -0.0032(18) 0.0237(18) -0.006(2)
C(14) 0.068(2) 0.058(2) 0.054(2) -0.008(2) 0.021(2) -0.016(2)
C(15) 0.045(2) 0.051(2) 0.051(2) -0.0053(16) 0.0093(16) -0.0070(17)
C(16) 0.0399(18) 0.0401(18) 0.0449(19) -0.0044(13) 0.0144(15) 0.0024(15)
C(17) 0.079(3) 0.045(2) 0.067(2) -0.022(2) 0.008(2) -0.006(2)
B(1) 0.050(2) 0.070(3) 0.053(2) -0.009(2) 0.029(2) -0.002(2)

loop_
_atom_type_symbol
_atom_type_description
_atom_type_scat_dispersion_real
_atom_type_scat_dispersion_imag
_atom_type_scat_source
C C 0.003 0.002
;
International Tables for Crystallography
(1992, Vol. C, Tables 4.2.6.8 and 6.1.1.4)
;
H H 0.000 0.000
;
International Tables for Crystallography
(1992, Vol. C, Table 6.1.1.4)
;
B B 0.001 0.001
;
International Tables for Crystallography
(1992, Vol. C, Tables 4.2.6.8 and 6.1.1.4)
;
Cl Cl 0.148 0.159
;
International Tables for Crystallography
(1992, Vol. C, Tables 4.2.6.8 and 6.1.1.4)
;
N N 0.006 0.003
;
International Tables for Crystallography
(1992, Vol. C, Tables 4.2.6.8 and 6.1.1.4)
;
O O 0.011 0.006
;
International Tables for Crystallography
(1992, Vol. C, Tables 4.2.6.8 and 6.1.1.4)
;
Ru Ru -1.259 0.836
;
International Tables for Crystallography
(1992, Vol. C, Tables 4.2.6.8 and 6.1.1.4)
;

loop_
_geom_angle_atom_site_label_1
_geom_angle_atom_site_label_2
_geom_angle_atom_site_label_3
_geom_angle
_geom_angle_publ_flag
Cl(1) Ru(1) N(1) 86.22(8) yes
Cl(1) Ru(1) N(2) 178.42(7) yes
Cl(1) Ru(1) N(4) 90.85(8) yes
Cl(1) Ru(1) N(6) 94.01(8) yes
Cl(1) Ru(1) N(8) 88.93(7) yes
N(1) Ru(1) N(2) 95.22(11) yes
N(1) Ru(1) N(4) 176.94(10) yes
N(1) Ru(1) N(6) 93.62(12) yes
N(1) Ru(1) N(8) 87.89(12) yes
N(2) Ru(1) N(4) 87.73(11) yes
N(2) Ru(1) N(6) 86.57(11) yes
N(2) Ru(1) N(8) 90.46(11) yes
N(4) Ru(1) N(6) 85.73(11) yes
N(4) Ru(1) N(8) 92.91(11) yes
N(6) Ru(1) N(8) 176.77(11) yes
Ru(1) N(1) C(10) 125.8(2) yes
Ru(1) N(2) N(3) 119.4(2) yes
Ru(1) N(2) C(1) 133.3(3) yes
N(3) N(2) C(1) 107.1(3) yes
N(2) N(3) C(3) 108.6(3) yes
N(2) N(3) B(1) 119.0(3) yes
C(3) N(3) B(1) 132.3(4) yes
Ru(1) N(4) N(5) 119.7(2) yes
Ru(1) N(4) C(4) 133.6(2) yes
N(5) N(4) C(4) 106.6(3) yes
N(4) N(5) C(6) 109.6(3) yes
N(4) N(5) B(1) 117.9(3) yes
C(6) N(5) B(1) 132.5(4) yes
Ru(1) N(6) N(7) 117.7(2) yes
Ru(1) N(6) C(7) 135.3(2) yes
N(7) N(6) C(7) 107.0(3) yes
N(6) N(7) C(9) 108.4(3) yes
N(6) N(7) B(1) 120.2(3) yes
C(9) N(7) B(1) 131.3(4) yes
Ru(1) N(8) C(12) 123.1(2) yes
Ru(1) N(8) C(16) 119.6(2) yes
C(12) N(8) C(16) 117.3(3) yes
N(2) C(1) C(2) 109.8(4) yes
C(1) C(2) C(3) 104.7(3) yes
N(3) C(3) C(2) 109.8(4) yes
N(4) C(4) C(5) 110.9(4) yes
C(4) C(5) C(6) 104.5(3) yes
N(5) C(6) C(5) 108.4(4) yes
N(6) C(7) C(8) 110.2(3) yes
C(7) C(8) C(9) 105.3(3) yes
N(7) C(9) C(8) 109.0(4) yes
N(1) C(10) C(11) 122.6(3) yes
O(1) C(11) C(10) 119.5(3) yes
O(1) C(11) C(12) 119.2(3) yes
C(10) C(11) C(12) 120.5(3) yes
N(8) C(12) C(11) 120.5(3) yes
N(8) C(12) C(13) 120.8(3) yes
C(11) C(12) C(13) 118.4(3) yes
C(12) C(13) C(14) 120.8(4) yes
C(13) C(14) C(15) 119.5(3) yes
C(14) C(15) C(16) 117.3(3) yes
C(14) C(15) C(17) 123.6(3) yes
C(16) C(15) C(17) 119.0(3) yes
N(8) C(16) C(15) 124.3(3) yes
C(15) C(17) C(181) 112.2(4) yes
C(15) C(17) C(182) 106.7(5) yes
C(181) C(17) C(182) 28.7(7) yes
C(20) C(19) C(24) 122.0(11) yes
C(19) C(20) C(21) 116.3(11) yes
C(20) C(21) C(22) 124.6(9) yes
C(21) C(22) C(23) 117.9(9) yes
C(22) C(23) C(24) 116.3(9) yes
C(19) C(24) C(23) 122.7(10) yes
C(17) C(181) C(182) 77.2(12) yes
C(17) C(182) C(181) 74.1(12) yes
N(3) B(1) N(5) 108.9(3) yes
N(3) B(1) N(7) 108.3(3) yes
N(5) B(1) N(7) 108.3(3) yes
Ru(1) N(1) H(1) 119.9 no
C(10) N(1) H(1) 114.0 no
N(2) C(1) H(3) 125.1 no
C(2) C(1) H(3) 125.1 no
C(1) C(2) H(4) 127.7 no
C(3) C(2) H(4) 127.7 no
N(3) C(3) H(5) 125.1 no
C(2) C(3) H(5) 125.1 no
N(4) C(4) H(6) 124.6 no
C(5) C(4) H(6) 124.6 no
C(4) C(5) H(7) 127.8 no
C(6) C(5) H(7) 127.8 no
N(5) C(6) H(8) 125.8 no
C(5) C(6) H(8) 125.8 no
N(6) C(7) H(9) 124.9 no
C(8) C(7) H(9) 124.9 no
C(7) C(8) H(10) 127.3 no
C(9) C(8) H(10) 127.3 no
N(7) C(9) H(11) 125.5 no
C(8) C(9) H(11) 125.5 no
N(1) C(10) H(12) 118.7 no
C(11) C(10) H(12) 118.7 no
C(12) C(13) H(13) 119.6 no
C(14) C(13) H(13) 119.6 no
C(13) C(14) H(14) 120.3 no
C(15) C(14) H(14) 120.3 no
N(8) C(16) H(15) 117.9 no
C(15) C(16) H(15) 117.9 no
N(3) B(1) H(2) 112(2) no
N(5) B(1) H(2) 107(2) no
N(7) B(1) H(2) 113(2) no

loop_
_geom_bond_atom_site_label_1
_geom_bond_atom_site_label_2
_geom_bond_distance
_geom_bond_publ_flag
Ru(1) Cl(1) 2.3836(9) yes
Ru(1) N(1) 1.974(3) yes
Ru(1) N(2) 2.052(2) yes
Ru(1) N(4) 2.084(2) yes
Ru(1) N(6) 2.072(3) yes
Ru(1) N(8) 2.033(2) yes
O(1) C(11) 1.233(5) yes
N(1) C(10) 1.282(5) yes
N(2) N(3) 1.360(5) yes
N(2) C(1) 1.321(4) yes
N(3) C(3) 1.339(4) yes
N(3) B(1) 1.528(5) yes
N(4) N(5) 1.355(4) yes
N(4) C(4) 1.321(4) yes
N(5) C(6) 1.334(5) yes
N(5) B(1) 1.540(6) yes
N(6) N(7) 1.367(5) yes
N(6) C(7) 1.328(4) yes
N(7) C(9) 1.354(5) yes
N(7) B(1) 1.530(5) yes
N(8) C(12) 1.362(5) yes
N(8) C(16) 1.350(4) yes
C(1) C(2) 1.403(6) yes
C(2) C(3) 1.346(7) yes
C(4) C(5) 1.379(6) yes
C(5) C(6) 1.379(7) yes
C(7) C(8) 1.388(7) yes
C(8) C(9) 1.357(7) yes
C(10) C(11) 1.467(5) yes
C(11) C(12) 1.492(5) yes
C(12) C(13) 1.376(5) yes
C(13) C(14) 1.367(5) yes
C(14) C(15) 1.381(6) yes
C(15) C(16) 1.377(5) yes
C(15) C(17) 1.520(5) yes
C(17) C(181) 1.544(11) yes
C(17) C(182) 1.566(12) yes
C(19) C(20) 1.374(18) yes
C(19) C(24) 1.251(19) yes
C(20) C(21) 1.499(16) yes
C(21) C(22) 1.319(14) yes
C(22) C(23) 1.402(14) yes
C(23) C(24) 1.556(15) yes
C(181) C(182) 0.77(2) yes
N(1) H(1) 1.010 no
C(1) H(3) 0.970 no
C(2) H(4) 0.970 no
C(3) H(5) 0.970 no
C(4) H(6) 0.970 no
C(5) H(7) 0.970 no
C(6) H(8) 0.970 no
C(7) H(9) 0.970 no
C(8) H(10) 0.970 no
C(9) H(11) 0.970 no
C(10) H(12) 0.970 no
C(13) H(13) 0.970 no
C(14) H(14) 0.970 no
C(16) H(15) 0.970 no
B(1) H(2) 0.94(4) no

loop_
_geom_contact_atom_site_label_1
_geom_contact_atom_site_label_2
_geom_contact_distance
_geom_contact_site_symmetry_2
Cl(1) C(3) 3.413(4) 1_655
O(1) C(2) 3.381(4) 1_655
O(1) C(7) 3.327(5) 3_776
O(1) C(24) 3.463(10) .
N(1) C(2) 3.296(4) 3_676
C(2) O(1) 3.381(4) 1_455
C(2) N(1) 3.296(4) 3_676
C(3) Cl(1) 3.413(4) 1_455
C(7) O(1) 3.327(5) 3_776
C(24) O(1) 3.463(10) .
Cl(1) H(4) 3.555 1_655
Cl(1) H(5) 2.592 1_655
Cl(1) H(12) 2.965 3_776
Cl(1) H(14) 2.852 4_565
O(1) H(4) 2.418 1_655
O(1) H(8) 3.111 4_564
O(1) H(9) 2.385 3_776
N(1) H(4) 3.299 3_676
N(2) H(1) 3.357 3_676
N(3) H(1) 3.355 3_676
C(1) H(1) 2.753 3_676
C(1) H(7) 3.067 4_464
C(2) H(1) 2.326 3_676
C(2) H(7) 3.419 4_464
C(2) H(8) 3.455 4_464
C(2) H(9) 3.595 3_676
C(2) H(12) 3.391 3_676
C(3) H(1) 2.785 3_676
C(3) H(12) 3.146 3_676
C(3) H(14) 3.497 4_465
C(5) H(3) 3.187 4_565
C(5) H(10) 3.368 2_646
C(6) H(4) 3.530 4_565
C(6) H(13) 3.409 4_465
C(7) H(4) 3.477 3_676
C(7) H(7) 3.525 2_656
C(8) H(7) 3.116 2_656
C(10) H(12) 3.544 3_776
C(11) H(4) 3.144 1_655
C(11) H(9) 3.410 3_776
C(13) H(8) 3.341 4_564
C(14) H(5) 3.560 4_564
C(14) H(6) 3.489 4_464
C(19) H(11) 3.437 1_554
C(19) H(13) 3.568 .
C(20) H(6) 3.488 4_464
C(20) H(11) 3.428 1_554
C(21) H(6) 3.006 4_464
C(22) H(8) 3.331 1_554
C(22) H(13) 3.590 .
C(23) H(13) 3.013 .
C(24) H(11) 3.554 1_554
C(24) H(13) 3.089 .
C(181) H(10) 3.019 2_646
C(182) H(10) 3.517 2_646
H(1) N(2) 3.357 3_676
H(1) N(3) 3.355 3_676
H(1) C(1) 2.753 3_676
H(1) C(2) 2.326 3_676
H(1) C(3) 2.785 3_676
H(1) H(3) 3.126 3_676
H(1) H(4) 2.434 3_676
H(1) H(5) 3.198 3_676
H(2) H(13) 3.526 4_465
H(2) H(14) 3.327 4_465
H(3) C(5) 3.187 4_464
H(3) H(1) 3.126 3_676
H(3) H(7) 2.411 4_464
H(4) Cl(1) 3.555 1_455
H(4) O(1) 2.418 1_455
H(4) N(1) 3.299 3_676
H(4) C(6) 3.530 4_464
H(4) C(7) 3.477 3_676
H(4) C(11) 3.144 1_455
H(4) H(1) 2.434 3_676
H(4) H(7) 3.184 4_464
H(4) H(8) 2.906 4_464
H(4) H(9) 2.929 3_676
H(4) H(12) 3.371 3_676
H(5) Cl(1) 2.592 1_455
H(5) C(14) 3.560 4_465
H(5) H(1) 3.198 3_676
H(5) H(12) 2.876 3_676
H(5) H(14) 2.632 4_465
H(6) C(14) 3.489 4_565
H(6) C(20) 3.488 4_565
H(6) C(21) 3.006 4_565
H(6) H(14) 3.404 4_565
H(7) C(1) 3.067 4_565
H(7) C(2) 3.419 4_565
H(7) C(7) 3.525 2_646
H(7) C(8) 3.116 2_646
H(7) H(3) 2.411 4_565
H(7) H(4) 3.184 4_565
H(7) H(9) 3.555 2_646
H(7) H(10) 2.801 2_646
H(8) O(1) 3.111 4_465
H(8) C(2) 3.455 4_565
H(8) C(13) 3.341 4_465
H(8) C(22) 3.331 1_556
H(8) H(4) 2.906 4_565
H(8) H(13) 2.734 4_465
H(9) O(1) 2.385 3_776
H(9) C(2) 3.595 3_676
H(9) C(11) 3.410 3_776
H(9) H(4) 2.929 3_676
H(9) H(7) 3.555 2_656
H(9) H(12) 3.313 3_776
H(10) C(5) 3.368 2_656
H(10) C(181) 3.019 2_656
H(10) C(182) 3.517 2_656
H(10) H(7) 2.801 2_656
H(11) C(19) 3.437 1_556
H(11) C(20) 3.428 1_556
H(11) C(24) 3.554 1_556
H(12) Cl(1) 2.965 3_776
H(12) C(2) 3.391 3_676
H(12) C(3) 3.146 3_676
H(12) C(10) 3.544 3_776
H(12) H(4) 3.371 3_676
H(12) H(5) 2.876 3_676
H(12) H(9) 3.313 3_776
H(12) H(12) 3.512 3_776
H(13) C(6) 3.409 4_564
H(13) C(19) 3.568 .
H(13) C(22) 3.590 .
H(13) C(23) 3.013 .
H(13) C(24) 3.089 .
H(13) H(2) 3.526 4_564
H(13) H(8) 2.734 4_564
H(14) Cl(1) 2.852 4_464
H(14) C(3) 3.497 4_564
H(14) H(2) 3.327 4_564
H(14) H(5) 2.632 4_564
H(14) H(6) 3.404 4_464

loop_
_geom_torsion_atom_site_label_1
_geom_torsion_atom_site_label_2
_geom_torsion_atom_site_label_3
_geom_torsion_atom_site_label_4
_geom_torsion
Cl(1) Ru(1) N(1) C(10) 50.3(2)
Cl(1) Ru(1) N(2) N(3) 66(3)
Cl(1) Ru(1) N(2) C(1) -108(3)
Cl(1) Ru(1) N(4) N(5) 140.5(2)
Cl(1) Ru(1) N(4) C(4) -42.6(3)
Cl(1) Ru(1) N(6) N(7) -134.8(2)
Cl(1) Ru(1) N(6) C(7) 46.1(3)
Cl(1) Ru(1) N(8) C(12) -50.5(2)
Cl(1) Ru(1) N(8) C(16) 126.6(2)
N(1) Ru(1) N(2) N(3) -138.7(2)
N(1) Ru(1) N(2) C(1) 47.0(3)
N(2) Ru(1) N(1) C(10) -129.0(2)
N(1) Ru(1) N(4) N(5) 124(2)
N(1) Ru(1) N(4) C(4) -59(2)
N(4) Ru(1) N(1) C(10) 67(2)
N(1) Ru(1) N(6) N(7) 138.7(2)
N(1) Ru(1) N(6) C(7) -40.4(3)
N(6) Ru(1) N(1) C(10) 144.1(2)
N(1) Ru(1) N(8) C(12) 35.8(2)
N(1) Ru(1) N(8) C(16) -147.2(2)
N(8) Ru(1) N(1) C(10) -38.8(2)
N(2) Ru(1) N(4) N(5) -40.1(2)
N(2) Ru(1) N(4) C(4) 136.7(3)
N(4) Ru(1) N(2) N(3) 40.5(2)
N(4) Ru(1) N(2) C(1) -133.8(3)
N(2) Ru(1) N(6) N(7) 43.7(2)
N(2) Ru(1) N(6) C(7) -135.4(3)
N(6) Ru(1) N(2) N(3) -45.3(2)
N(6) Ru(1) N(2) C(1) 140.3(3)
N(2) Ru(1) N(8) C(12) 131.0(2)
N(2) Ru(1) N(8) C(16) -52.0(2)
N(8) Ru(1) N(2) N(3) 133.4(2)
N(8) Ru(1) N(2) C(1) -40.9(3)
N(4) Ru(1) N(6) N(7) -44.3(2)
N(4) Ru(1) N(6) C(7) 136.6(3)
N(6) Ru(1) N(4) N(5) 46.6(2)
N(6) Ru(1) N(4) C(4) -136.5(3)
N(4) Ru(1) N(8) C(12) -141.3(2)
N(4) Ru(1) N(8) C(16) 35.8(2)
N(8) Ru(1) N(4) N(5) -130.5(2)
N(8) Ru(1) N(4) C(4) 46.4(3)
N(6) Ru(1) N(8) C(12) 153.8(18)
N(6) Ru(1) N(8) C(16) -29.2(19)
N(8) Ru(1) N(6) N(7) 21(2)
N(8) Ru(1) N(6) C(7) -158.2(17)
Ru(1) N(1) C(10) C(11) 14.5(4)
Ru(1) N(2) N(3) C(3) -174.5(2)
Ru(1) N(2) N(3) B(1) 2.2(3)
Ru(1) N(2) C(1) C(2) 173.7(2)
N(3) N(2) C(1) C(2) -1.1(3)
C(1) N(2) N(3) C(3) 1.2(3)
C(1) N(2) N(3) B(1) 177.9(3)
N(2) N(3) C(3) C(2) -0.8(4)
N(2) N(3) B(1) N(5) -60.6(4)
N(2) N(3) B(1) N(7) 57.0(4)
C(3) N(3) B(1) N(5) 115.2(4)
C(3) N(3) B(1) N(7) -127.2(4)
B(1) N(3) C(3) C(2) -176.9(3)
Ru(1) N(4) N(5) C(6) 176.8(2)
Ru(1) N(4) N(5) B(1) -3.1(3)
Ru(1) N(4) C(4) C(5) -176.1(2)
N(5) N(4) C(4) C(5) 1.1(3)
C(4) N(4) N(5) C(6) -0.9(3)
C(4) N(4) N(5) B(1) 179.2(2)
N(4) N(5) C(6) C(5) 0.3(4)
N(4) N(5) B(1) N(3) 60.6(4)
N(4) N(5) B(1) N(7) -57.0(4)
C(6) N(5) B(1) N(3) -119.3(4)
C(6) N(5) B(1) N(7) 123.1(4)
B(1) N(5) C(6) C(5) -179.8(3)
Ru(1) N(6) N(7) C(9) 179.1(2)
Ru(1) N(6) N(7) B(1) 0.1(2)
Ru(1) N(6) C(7) C(8) -179.6(2)
N(7) N(6) C(7) C(8) 1.3(3)
C(7) N(6) N(7) C(9) -1.6(3)
C(7) N(6) N(7) B(1) 179.4(3)
N(6) N(7) C(9) C(8) 1.3(4)
N(6) N(7) B(1) N(3) -58.4(4)
N(6) N(7) B(1) N(5) 59.6(4)
C(9) N(7) B(1) N(3) 122.9(4)
C(9) N(7) B(1) N(5) -119.1(4)
B(1) N(7) C(9) C(8) -179.9(3)
Ru(1) N(8) C(12) C(11) -10.6(4)
Ru(1) N(8) C(12) C(13) 175.9(2)
Ru(1) N(8) C(16) C(15) -176.8(2)
C(12) N(8) C(16) C(15) 0.4(4)
C(16) N(8) C(12) C(11) 172.3(2)
C(16) N(8) C(12) C(13) -1.2(4)
N(2) C(1) C(2) C(3) 0.6(4)
C(1) C(2) C(3) N(3) 0.1(3)
N(4) C(4) C(5) C(6) -0.9(4)
C(4) C(5) C(6) N(5) 0.3(4)
N(6) C(7) C(8) C(9) -0.5(4)
C(7) C(8) C(9) N(7) -0.5(4)
N(1) C(10) C(11) O(1) -162.7(3)
N(1) C(10) C(11) C(12) 27.5(4)
O(1) C(11) C(12) N(8) 161.9(3)
O(1) C(11) C(12) C(13) -24.5(4)
C(10) C(11) C(12) N(8) -28.3(4)
C(10) C(11) C(12) C(13) 145.4(3)
N(8) C(12) C(13) C(14) 0.7(5)
C(11) C(12) C(13) C(14) -172.9(3)
C(12) C(13) C(14) C(15) 0.5(5)
C(13) C(14) C(15) C(16) -1.2(5)
C(13) C(14) C(15) C(17) -179.8(3)
C(14) C(15) C(16) N(8) 0.7(5)
C(14) C(15) C(17) C(181) 111.2(6)
C(14) C(15) C(17) C(182) 81.3(6)
C(16) C(15) C(17) C(181) -67.4(7)
C(16) C(15) C(17) C(182) -97.3(6)
C(17) C(15) C(16) N(8) 179.4(3)
C(15) C(17) C(181) C(182) -84.4(12)
C(15) C(17) C(182) C(181) 105.9(12)
C(20) C(19) C(24) C(23) -6(2)
C(24) C(19) C(20) C(21) 4.7(19)
C(19) C(20) C(21) C(22) -1.9(18)
C(20) C(21) C(22) C(23) 0.8(15)
C(21) C(22) C(23) C(24) -1.9(14)
C(22) C(23) C(24) C(19) 4.8(16)
